data_4110290
loop_
_publ_author_name
'Masaki Kawano'
'Takehide Kawamichi'
'Tsuyoshi Haneda'
'Takahiro Kojima'
'Makoto Fujita'

_publ_contact_author 'Masaki Kawano'
_publ_contact_author_email mkawano@appchem.t.u-tokyo.ac.jp
_publ_section_title
;
 The Modular Synthesis of Functional Porous Coordination Networks
;
_journal_name_full 'Journal of the American Chemical Society'
_journal_page_first 15418
_journal_page_last 15419
_journal_paper_doi 10.1021/ja0752540
_journal_volume 129
_journal_year 2007
_chemical_formula_sum 'C78 H57 I6 N17 O8 Zn3'
_chemical_formula_weight 2317.92
_chemical_name_systematic
;
 ?
;
_space_group_IT_number 61
_symmetry_cell_setting orthorhombic
_symmetry_space_group_name_Hall '-P 2ac 2ab'
_symmetry_space_group_name_H-M 'P b c a'
_atom_sites_solution_hydrogens geom
_atom_sites_solution_primary direct
_atom_sites_solution_secondary difmap
_audit_creation_method SHELXL-97
_cell_angle_alpha 90.00
_cell_angle_beta 90.00
_cell_angle_gamma 90.00
_cell_formula_units_Z 8
_cell_length_a 27.122(4)
_cell_length_b 13.692(2)
_cell_length_c 45.963(7)
_cell_measurement_reflns_used 9312
_cell_measurement_temperature 80(2)
_cell_measurement_theta_max 22.413
_cell_measurement_theta_min 2.320
_cell_volume 17069(4)
_computing_cell_refinement 'Bruker SAINT'
_computing_data_collection 'Bruker SMART'
_computing_data_reduction 'Bruker SAINT'
_computing_molecular_graphics 'Bruker XP'
_computing_publication_material 'Bruker SHELXTL'
_computing_structure_refinement 'SHELXL-97 (Sheldrick, 1997)'
_computing_structure_solution 'SHELXS-97 (Sheldrick, 1990)'
_diffrn_ambient_temperature 80(2)
_diffrn_measured_fraction_theta_full 0.996
_diffrn_measured_fraction_theta_max 0.996
_diffrn_measurement_device_type 'Bruker SMART CCD area detector system'
_diffrn_measurement_method omega_scan
_diffrn_radiation_monochromator 'focusing mirror'
_diffrn_radiation_source 'fine focus rotating anode'
_diffrn_radiation_type MoK\a
_diffrn_radiation_wavelength 0.71073
_diffrn_reflns_av_R_equivalents 0.0957
_diffrn_reflns_av_sigmaI/netI 0.0480
_diffrn_reflns_limit_h_max 32
_diffrn_reflns_limit_h_min -32
_diffrn_reflns_limit_k_max 16
_diffrn_reflns_limit_k_min -16
_diffrn_reflns_limit_l_max 54
_diffrn_reflns_limit_l_min -54
_diffrn_reflns_number 155866
_diffrn_reflns_theta_full 25.04
_diffrn_reflns_theta_max 25.04
_diffrn_reflns_theta_min 1.72
_diffrn_standards_decay_% none
_exptl_absorpt_coefficient_mu 3.069
_exptl_absorpt_correction_T_max 0.7489
_exptl_absorpt_correction_T_min 0.5788
_exptl_absorpt_correction_type multi-scan
_exptl_absorpt_process_details SADABS
_exptl_crystal_colour red
_exptl_crystal_density_diffrn 1.804
_exptl_crystal_density_meas 0
_exptl_crystal_description needle
_exptl_crystal_F_000 8928
_exptl_crystal_size_max 0.20
_exptl_crystal_size_mid 0.10
_exptl_crystal_size_min 0.10
_refine_diff_density_max 1.277
_refine_diff_density_min -1.160
_refine_diff_density_rms 0.127
_refine_ls_extinction_method none
_refine_ls_goodness_of_fit_ref 1.041
_refine_ls_hydrogen_treatment constr
_refine_ls_matrix_type full
_refine_ls_number_parameters 1361
_refine_ls_number_reflns 15041
_refine_ls_number_restraints 1403
_refine_ls_restrained_S_all 1.012
_refine_ls_R_factor_all 0.0775
_refine_ls_R_factor_gt 0.0455
_refine_ls_shift/su_max 0.015
_refine_ls_shift/su_mean 0.001
_refine_ls_structure_factor_coef Fsqd
_refine_ls_weighting_details 'calc w=1/[\s^2^(Fo^2^)+(0.0347P)^2^+106.6306P] where P=(Fo^2^+2Fc^2^)/3'
_refine_ls_weighting_scheme calc
_refine_ls_wR_factor_gt 0.0946
_refine_ls_wR_factor_ref 0.1077
_reflns_number_gt 10773
_reflns_number_total 15041
_reflns_threshold_expression >2sigma(I)
_cod_data_source_file ja0752540-file002_3.cif
_cod_data_source_block 2amino_3d
_cod_original_cell_volume 17069(5)
_cod_database_code 4110290

loop_
_symmetry_equiv_pos_as_xyz
'x, y, z'
'-x+1/2, -y, z+1/2'
'-x, y+1/2, -z+1/2'
'x+1/2, -y+1/2, -z'
'-x, -y, -z'
'x-1/2, y, -z-1/2'
'x, -y-1/2, z-1/2'
'-x-1/2, y-1/2, z'

loop_
_atom_site_label
_atom_site_type_symbol
_atom_site_fract_x
_atom_site_fract_y
_atom_site_fract_z
_atom_site_U_iso_or_equiv
_atom_site_adp_type
_atom_site_occupancy
_atom_site_symmetry_multiplicity
_atom_site_calc_flag
_atom_site_refinement_flags
_atom_site_disorder_assembly
_atom_site_disorder_group
Zn1 Zn 0.45069(3) 0.36111(6) 0.068585(15) 0.02499(17) Uani 1 1 d . . .
Zn2 Zn 0.24746(3) 0.64923(6) 0.309847(16) 0.03135(19) Uani 1 1 d . . .
Zn3 Zn -0.03281(3) 0.34989(6) 0.092711(17) 0.02833(18) Uani 1 1 d . . .
I1 I 0.517538(16) 0.45682(4) 0.094575(10) 0.03602(12) Uani 1 1 d . . .
I2 I 0.454684(19) 0.17878(3) 0.057604(11) 0.04090(13) Uani 1 1 d . . .
I3 I 0.33871(2) 0.66167(5) 0.322073(11) 0.05082(16) Uani 1 1 d . . .
I4 I 0.19606(2) 0.80412(4) 0.302549(11) 0.04147(13) Uani 1 1 d . . .
I5 I -0.07962(2) 0.27112(4) 0.134111(13) 0.05239(16) Uani 1 1 d . . .
I6 I -0.020239(19) 0.26725(4) 0.043760(11) 0.04330(14) Uani 1 1 d . . .
C1 C 0.3078(3) 0.3829(5) -0.13592(14) 0.0307(16) Uani 1 1 d . . .
H1A H 0.3080 0.3135 -0.1357 0.037 Uiso 1 1 calc R . .
C2 C 0.3283(2) 0.4323(5) -0.11301(14) 0.0283(16) Uani 1 1 d . . .
H2A H 0.3423 0.3973 -0.0972 0.034 Uiso 1 1 calc R . .
C3 C 0.2877(3) 0.5259(6) -0.15831(15) 0.042(2) Uani 1 1 d . . .
H3A H 0.2731 0.5592 -0.1742 0.050 Uiso 1 1 calc R . .
C4 C 0.3078(3) 0.5803(5) -0.13633(14) 0.0352(17) Uani 1 1 d . . .
H4A H 0.3074 0.6497 -0.1371 0.042 Uiso 1 1 calc R . .
C5 C 0.3286(2) 0.5322(5) -0.11307(13) 0.0230(14) Uani 1 1 d . . .
C6 C 0.3513(2) 0.5874(5) -0.08866(13) 0.0222(14) Uani 1 1 d . . .
C7 C 0.4288(3) 0.9540(5) -0.10695(16) 0.046(2) Uani 1 1 d . . .
H7A H 0.4357 0.9765 -0.1261 0.055 Uiso 1 1 calc R . .
C8 C 0.4110(3) 0.8612(5) -0.10358(16) 0.044(2) Uani 1 1 d . . .
H8A H 0.4051 0.8209 -0.1200 0.053 Uiso 1 1 calc R . .
C9 C 0.4267(3) 0.9824(5) -0.05857(15) 0.0326(17) Uani 1 1 d . . .
H9A H 0.4312 1.0255 -0.0426 0.039 Uiso 1 1 calc R . .
C10 C 0.4096(3) 0.8901(5) -0.05310(14) 0.0330(17) Uani 1 1 d . . .
H10A H 0.4034 0.8699 -0.0337 0.040 Uiso 1 1 calc R . .
C11 C 0.4015(2) 0.8270(5) -0.07576(14) 0.0255(15) Uani 1 1 d . . .
C12 C 0.3853(2) 0.7249(5) -0.07128(14) 0.0253(15) Uani 1 1 d . . .
C13 C 0.4460(2) 0.5258(5) 0.02599(13) 0.0251(15) Uani 1 1 d . . .
H13A H 0.4671 0.5562 0.0398 0.030 Uiso 1 1 calc R . .
C14 C 0.4307(2) 0.5789(5) 0.00277(13) 0.0244(15) Uani 1 1 d . . .
H14A H 0.4411 0.6447 0.0004 0.029 Uiso 1 1 calc R . .
C15 C 0.4037(3) 0.3895(5) 0.01092(14) 0.0309(16) Uani 1 1 d . . .
H15A H 0.3946 0.3230 0.0135 0.037 Uiso 1 1 calc R . .
C16 C 0.3862(3) 0.4401(5) -0.01328(13) 0.0296(16) Uani 1 1 d . . .
H16A H 0.3651 0.4085 -0.0268 0.035 Uiso 1 1 calc R . .
C17 C 0.3996(2) 0.5357(5) -0.01759(13) 0.0237(14) Uani 1 1 d . . .
C18 C 0.3832(2) 0.5901(5) -0.04370(13) 0.0244(15) Uani 1 1 d . . .
C21 C 0.3429(2) 0.3743(5) 0.08096(14) 0.0267(15) Uani 1 1 d . . .
H21A H 0.3404 0.3548 0.0612 0.032 Uiso 1 1 calc R . .
C22 C 0.3001(2) 0.3892(5) 0.09633(13) 0.0241(14) Uani 1 1 d . . .
H22A H 0.2689 0.3807 0.0873 0.029 Uiso 1 1 calc R . .
C23 C 0.3905(2) 0.4123(5) 0.12051(13) 0.0254(15) Uani 1 1 d . . .
H23A H 0.4222 0.4204 0.1290 0.030 Uiso 1 1 calc R . .
C24 C 0.3496(2) 0.4280(5) 0.13741(14) 0.0251(15) Uani 1 1 d . . .
H24A H 0.3530 0.4463 0.1572 0.030 Uiso 1 1 calc R . .
C25 C 0.3034(2) 0.4167(4) 0.12531(13) 0.0211(14) Uani 1 1 d . . .
C26 C 0.2585(2) 0.4316(4) 0.14278(12) 0.0214(14) Uani 1 1 d . . .
C27 C 0.2787(3) 0.5391(5) 0.25739(13) 0.0284(16) Uani 1 1 d . . .
H27A H 0.3103 0.5420 0.2662 0.034 Uiso 1 1 calc R . .
C28 C 0.2748(3) 0.5040(5) 0.22942(13) 0.0272(15) Uani 1 1 d . . .
H28A H 0.3035 0.4837 0.2192 0.033 Uiso 1 1 calc R . .
C29 C 0.1957(3) 0.5610(6) 0.26040(14) 0.0378(18) Uani 1 1 d . . .
H29A H 0.1676 0.5802 0.2713 0.045 Uiso 1 1 calc R . .
C30 C 0.1884(3) 0.5259(5) 0.23256(15) 0.0347(17) Uani 1 1 d . . .
H30A H 0.1562 0.5205 0.2247 0.042 Uiso 1 1 calc R . .
C31 C 0.2291(2) 0.4986(4) 0.21640(13) 0.0220(14) Uani 1 1 d . . .
C32 C 0.2237(2) 0.4686(4) 0.18569(12) 0.0206(14) Uani 1 1 d . . .
C33 C 0.0401(2) 0.4013(5) 0.13895(15) 0.0334(17) Uani 1 1 d . . .
H33A H 0.0118 0.3984 0.1511 0.040 Uiso 1 1 calc R . .
C34 C 0.0854(2) 0.4194(5) 0.15155(15) 0.0324(17) Uani 1 1 d . . .
H34A H 0.0879 0.4311 0.1719 0.039 Uiso 1 1 calc R . .
C35 C 0.0745(2) 0.3920(5) 0.09372(14) 0.0288(15) Uani 1 1 d . . .
H35A H 0.0708 0.3838 0.0733 0.035 Uiso 1 1 calc R . .
C36 C 0.1209(2) 0.4079(5) 0.10462(13) 0.0231(14) Uani 1 1 d . . .
H36A H 0.1486 0.4102 0.0920 0.028 Uiso 1 1 calc R . .
C37 C 0.1269(2) 0.4204(4) 0.13430(13) 0.0212(14) Uani 1 1 d . . .
C38 C 0.1762(2) 0.4337(4) 0.14709(13) 0.0208(14) Uani 1 1 d . . .
N1 N 0.2875(2) 0.4284(4) -0.15852(11) 0.0259(12) Uani 1 1 d . . .
N2 N 0.4370(2) 1.0142(4) -0.08479(12) 0.0274(13) Uani 1 1 d . . .
N3 N 0.43274(19) 0.4323(4) 0.03049(11) 0.0233(12) Uani 1 1 d . . .
N4 N 0.36330(18) 0.6807(4) -0.09359(11) 0.0236(12) Uani 1 1 d . . .
N5 N 0.39548(19) 0.6840(4) -0.04564(11) 0.0239(12) Uani 1 1 d . . .
N6 N 0.36001(19) 0.5382(4) -0.06403(11) 0.0241(12) Uani 1 1 d . . .
N21 N 0.38765(19) 0.3860(4) 0.09242(11) 0.0233(12) Uani 1 1 d . . .
N22 N 0.2395(2) 0.5694(4) 0.27262(11) 0.0288(13) Uani 1 1 d . . .
N23 N 0.03459(19) 0.3876(4) 0.11037(11) 0.0258(12) Uani 1 1 d . . .
N24 N 0.26518(19) 0.4550(4) 0.17076(10) 0.0214(12) Uani 1 1 d . . .
N25 N 0.17829(19) 0.4587(4) 0.17538(11) 0.0235(12) Uani 1 1 d . . .
N26 N 0.21493(18) 0.4207(4) 0.13003(10) 0.0200(11) Uani 1 1 d . . .
C101 C 0.2643(6) 0.188(2) 0.1497(4) 0.050(4) Uani 0.656(12) 1 d PDU A 1
C102 C 0.3131(7) 0.187(2) 0.1527(5) 0.077(6) Uani 0.656(12) 1 d PDU A 1
H10B H 0.3276 0.2007 0.1710 0.093 Uiso 0.656(12) 1 calc PR A 1
C103 C 0.3432(6) 0.1640(13) 0.1284(4) 0.052(4) Uani 0.656(12) 1 d PDU A 1
C104 C 0.3206(6) 0.1420(15) 0.1015(4) 0.058(5) Uani 0.656(12) 1 d PDU A 1
H10C H 0.3406 0.1268 0.0851 0.070 Uiso 0.656(12) 1 calc PR A 1
C105 C 0.2684(6) 0.142(2) 0.0986(4) 0.049(4) Uani 0.656(12) 1 d PDU A 1
H10D H 0.2532 0.1247 0.0808 0.059 Uiso 0.656(12) 1 calc PR A 1
C106 C 0.2405(7) 0.169(2) 0.1221(4) 0.037(4) Uani 0.656(12) 1 d PDU A 1
C107 C 0.1857(7) 0.163(3) 0.1205(4) 0.048(3) Uani 0.656(12) 1 d PDU A 1
C108 C 0.1637(7) 0.149(3) 0.0935(4) 0.050(5) Uani 0.656(12) 1 d PDU A 1
H10E H 0.1830 0.1428 0.0763 0.060 Uiso 0.656(12) 1 calc PR A 1
C109 C 0.1139(7) 0.1453(19) 0.0926(4) 0.063(5) Uani 0.656(12) 1 d PDU A 1
H10F H 0.0985 0.1332 0.0744 0.075 Uiso 0.656(12) 1 calc PR A 1
C110 C 0.0826(7) 0.1586(17) 0.1181(4) 0.057(5) Uani 0.656(12) 1 d PDU A 1
H11A H 0.0477 0.1549 0.1170 0.069 Uiso 0.656(12) 1 calc PR A 1
C111 C 0.1071(7) 0.1770(19) 0.1440(4) 0.061(5) Uani 0.656(12) 1 d PDU A 1
H11B H 0.0886 0.1868 0.1613 0.073 Uiso 0.656(12) 1 calc PR A 1
C112 C 0.1603(8) 0.182(4) 0.1452(4) 0.053(4) Uani 0.656(12) 1 d PDU A 1
C113 C 0.1836(7) 0.203(2) 0.1730(4) 0.045(4) Uani 0.656(12) 1 d PDU A 1
C114 C 0.1520(6) 0.2236(17) 0.1981(5) 0.064(5) Uani 0.656(12) 1 d PDU A 1
H11C H 0.1172 0.2181 0.1969 0.077 Uiso 0.656(12) 1 calc PR A 1
C115 C 0.1749(8) 0.2517(13) 0.2238(4) 0.062(5) Uani 0.656(12) 1 d PDU A 1
H11D H 0.1555 0.2679 0.2403 0.074 Uiso 0.656(12) 1 calc PR A 1
C116 C 0.2260(8) 0.2563(19) 0.2256(4) 0.063(6) Uani 0.656(12) 1 d PDU A 1
H11E H 0.2415 0.2712 0.2437 0.075 Uiso 0.656(12) 1 calc PR A 1
C117 C 0.2533(7) 0.2398(13) 0.2019(4) 0.064(5) Uani 0.656(12) 1 d PDU A 1
H11F H 0.2880 0.2480 0.2032 0.077 Uiso 0.656(12) 1 calc PR A 1
C118 C 0.2338(7) 0.212(2) 0.1762(4) 0.046(4) Uani 0.656(12) 1 d PDU A 1
N101 N 0.3945(6) 0.1615(9) 0.1328(3) 0.099(6) Uani 0.656(12) 1 d PDU A 1
H10G H 0.4143 0.1457 0.1184 0.119 Uiso 0.656(12) 1 calc PR A 1
H10H H 0.4069 0.1758 0.1500 0.119 Uiso 0.656(12) 1 calc PR A 1
C121 C 0.1950(11) 0.210(5) 0.1759(6) 0.044(5) Uani 0.344(12) 1 d PDU A 2
C122 C 0.1735(11) 0.233(3) 0.2014(5) 0.049(5) Uani 0.344(12) 1 d PDU A 2
H12A H 0.1386 0.2320 0.2034 0.059 Uiso 0.344(12) 1 calc PR A 2
C123 C 0.2043(11) 0.259(4) 0.2251(6) 0.055(7) Uani 0.344(12) 1 d PDU A 2
C124 C 0.2559(11) 0.257(3) 0.2206(6) 0.057(6) Uani 0.344(12) 1 d PDU A 2
H12B H 0.2765 0.2764 0.2363 0.069 Uiso 0.344(12) 1 calc PR A 2
C125 C 0.2792(10) 0.228(3) 0.1940(5) 0.059(6) Uani 0.344(12) 1 d PDU A 2
H12C H 0.3141 0.2245 0.1921 0.071 Uiso 0.344(12) 1 calc PR A 2
C126 C 0.2478(10) 0.207(5) 0.1715(7) 0.047(5) Uani 0.344(12) 1 d PDU A 2
C127 C 0.2686(11) 0.183(5) 0.1423(6) 0.048(3) Uani 0.344(12) 1 d PDU A 2
C128 C 0.3192(11) 0.180(4) 0.1400(7) 0.053(6) Uani 0.344(12) 1 d PDU A 2
H12D H 0.3401 0.1932 0.1561 0.064 Uiso 0.344(12) 1 calc PR A 2
C129 C 0.3373(12) 0.158(3) 0.1133(8) 0.064(7) Uani 0.344(12) 1 d PDU A 2
H12E H 0.3719 0.1528 0.1108 0.077 Uiso 0.344(12) 1 calc PR A 2
C130 C 0.3050(13) 0.140(3) 0.0881(6) 0.061(7) Uani 0.344(12) 1 d PDU A 2
H13B H 0.3185 0.1291 0.0693 0.073 Uiso 0.344(12) 1 calc PR A 2
C131 C 0.2540(12) 0.141(5) 0.0924(7) 0.058(7) Uani 0.344(12) 1 d PDU A 2
H13C H 0.2319 0.1327 0.0766 0.069 Uiso 0.344(12) 1 calc PR A 2
C132 C 0.2363(11) 0.154(4) 0.1219(7) 0.045(6) Uani 0.344(12) 1 d PDU A 2
C133 C 0.1835(10) 0.172(5) 0.1246(7) 0.046(5) Uani 0.344(12) 1 d PDU A 2
C134 C 0.1530(13) 0.144(4) 0.0995(7) 0.048(6) Uani 0.344(12) 1 d PDU A 2
H13D H 0.1671 0.1252 0.0815 0.058 Uiso 0.344(12) 1 calc PR A 2
C135 C 0.1025(13) 0.146(4) 0.1037(8) 0.066(7) Uani 0.344(12) 1 d PDU A 2
H13E H 0.0811 0.1376 0.0875 0.080 Uiso 0.344(12) 1 calc PR A 2
C136 C 0.0825(13) 0.161(4) 0.1314(8) 0.068(7) Uani 0.344(12) 1 d PDU A 2
H13F H 0.0477 0.1612 0.1339 0.082 Uiso 0.344(12) 1 calc PR A 2
C137 C 0.1121(12) 0.175(4) 0.1547(8) 0.070(7) Uani 0.344(12) 1 d PDU A 2
H13G H 0.0981 0.1789 0.1736 0.084 Uiso 0.344(12) 1 calc PR A 2
C138 C 0.1614(12) 0.182(7) 0.1513(7) 0.048(5) Uani 0.344(12) 1 d PDU A 2
N121 N 0.1837(9) 0.2884(13) 0.2520(3) 0.068(8) Uani 0.344(12) 1 d PDU A 2
H12F H 0.2031 0.3060 0.2664 0.082 Uiso 0.344(12) 1 calc PR A 2
H12G H 0.1515 0.2891 0.2543 0.082 Uiso 0.344(12) 1 calc PR A 2
C201 C 0.2960(4) 0.8275(7) 0.02332(17) 0.064(3) Uani 1 1 d D B 3
C202 C 0.3431(4) 0.7967(8) 0.02134(18) 0.070(3) Uani 1 1 d D B 3
H20A H 0.3503 0.7291 0.0194 0.084 Uiso 1 1 calc R B 3
C203 C 0.3803(4) 0.8641(11) 0.02212(18) 0.081(4) Uani 1 1 d D B 3
H20B H 0.4138 0.8444 0.0212 0.098 Uiso 1 1 calc R B 3
C204 C 0.3675(5) 0.9623(10) 0.0243(2) 0.086(4) Uani 1 1 d D B 3
H20C H 0.3926 1.0105 0.0246 0.103 Uiso 1 1 calc R B 3
C205 C 0.3189(6) 0.9901(8) 0.0260(2) 0.092(4) Uani 1 1 d D B 3
H20D H 0.3104 1.0573 0.0272 0.110 Uiso 1 1 calc R B 3
C206 C 0.2837(4) 0.9210(9) 0.02602(19) 0.075(3) Uani 1 1 d D B 3
H20E H 0.2500 0.9390 0.0279 0.090 Uiso 1 1 calc R B 3
N201 N 0.2559(5) 0.7484(9) 0.0226(2) 0.109(4) Uani 1 1 d D B 3
O201 O 0.2730(6) 0.6646(8) 0.0174(2) 0.182(6) Uani 1 1 d D B 3
O202 O 0.2153(4) 0.7765(12) 0.0258(2) 0.189(7) Uani 1 1 d D B 3
C211 C 0.2222(7) 1.0359(15) 0.4312(4) 0.059(5) Uani 0.707(10) 1 d PU C 4
C212 C 0.2014(9) 1.0217(18) 0.4033(6) 0.064(6) Uani 0.707(10) 1 d PU C 4
H21B H 0.1979 1.0729 0.3895 0.077 Uiso 0.707(10) 1 calc PR C 4
C213 C 0.1871(11) 0.9294(18) 0.3980(7) 0.076(7) Uani 0.707(10) 1 d PU C 4
H21C H 0.1737 0.9145 0.3794 0.091 Uiso 0.707(10) 1 calc PR C 4
C214 C 0.1910(10) 0.8566(18) 0.4177(6) 0.082(6) Uani 0.707(10) 1 d PU C 4
H21D H 0.1793 0.7931 0.4131 0.098 Uiso 0.707(10) 1 calc PR C 4
C215 C 0.2122(9) 0.8749(18) 0.4451(5) 0.088(6) Uani 0.707(10) 1 d PU C 4
H21E H 0.2148 0.8240 0.4591 0.106 Uiso 0.707(10) 1 calc PR C 4
C216 C 0.2287(6) 0.9641(16) 0.4512(4) 0.065(4) Uani 0.707(10) 1 d PU C 4
H21F H 0.2447 0.9772 0.4692 0.077 Uiso 0.707(10) 1 calc PR C 4
N211 N 0.2391(4) 1.1333(11) 0.4383(4) 0.071(4) Uani 0.707(10) 1 d PU C 4
O211 O 0.2300(5) 1.1969(10) 0.4207(3) 0.121(5) Uani 0.707(10) 1 d PU C 4
O212 O 0.2651(7) 1.1462(14) 0.4606(3) 0.081(5) Uani 0.707(10) 1 d PU C 4
C221 C 0.2386(14) 1.012(4) 0.4437(11) 0.048(7) Uani 0.293(10) 1 d PU C 5
C222 C 0.2283(13) 1.086(4) 0.4242(10) 0.052(8) Uani 0.293(10) 1 d PU C 5
H22B H 0.2391 1.1505 0.4280 0.063 Uiso 0.293(10) 1 calc PR C 5
C223 C 0.203(2) 1.066(4) 0.4002(15) 0.062(10) Uani 0.293(10) 1 d PU C 5
H22C H 0.1960 1.1165 0.3867 0.075 Uiso 0.293(10) 1 calc PR C 5
C224 C 0.188(3) 0.973(4) 0.3949(18) 0.060(10) Uani 0.293(10) 1 d PU C 5
H22D H 0.1705 0.9587 0.3775 0.072 Uiso 0.293(10) 1 calc PR C 5
C225 C 0.198(2) 0.899(4) 0.4143(15) 0.066(9) Uani 0.293(10) 1 d PU C 5
H22E H 0.1855 0.8354 0.4103 0.080 Uiso 0.293(10) 1 calc PR C 5
C226 C 0.2233(17) 0.913(4) 0.4386(12) 0.059(8) Uani 0.293(10) 1 d PU C 5
H22F H 0.2311 0.8614 0.4516 0.071 Uiso 0.293(10) 1 calc PR C 5
N221 N 0.2684(7) 1.0432(19) 0.4688(4) 0.036(6) Uani 0.293(10) 1 d PU C 5
O221 O 0.2771(15) 1.128(2) 0.4736(6) 0.058(9) Uani 0.293(10) 1 d PU C 5
O222 O 0.2812(7) 0.9757(15) 0.4850(4) 0.047(6) Uani 0.293(10) 1 d PU C 5
C231 C 0.5642(4) 0.0517(10) 0.7292(2) 0.061(4) Uani 0.724(4) 1 d PDU D 6
C232 C 0.5649(4) -0.0462(9) 0.7255(2) 0.061(3) Uani 0.724(4) 1 d PDU D 6
H23B H 0.5623 -0.0889 0.7418 0.074 Uiso 0.724(4) 1 calc PR D 6
C233 C 0.5693(4) -0.0825(10) 0.6977(3) 0.069(4) Uani 0.724(4) 1 d PDU D 6
H23C H 0.5697 -0.1509 0.6943 0.083 Uiso 0.724(4) 1 calc PR D 6
C234 C 0.5732(5) -0.0184(10) 0.6752(3) 0.073(4) Uani 0.724(4) 1 d PDU D 6
H23D H 0.5784 -0.0431 0.6561 0.087 Uiso 0.724(4) 1 calc PR D 6
C235 C 0.5697(8) 0.0807(11) 0.6791(3) 0.101(6) Uani 0.724(4) 1 d PDU D 6
H23E H 0.5693 0.1242 0.6630 0.121 Uiso 0.724(4) 1 calc PR D 6
C236 C 0.5668(8) 0.1140(12) 0.7067(3) 0.108(6) Uani 0.724(4) 1 d PDU D 6
H23F H 0.5666 0.1824 0.7102 0.130 Uiso 0.724(4) 1 calc PR D 6
N231 N 0.5580(5) 0.0916(11) 0.7598(3) 0.090(4) Uani 0.724(4) 1 d PDU D 6
O231 O 0.5554(4) 0.0277(10) 0.7790(2) 0.104(4) Uani 0.724(4) 1 d PDU D 6
O232 O 0.5552(6) 0.1769(9) 0.7634(3) 0.138(6) Uani 0.724(4) 1 d PDU D 6
C241 C 0.4220(6) 0.1019(16) 0.7242(5) 0.183(10) Uani 0.724(4) 1 d PDU D 7
C242 C 0.4136(6) 0.1185(16) 0.7532(5) 0.171(10) Uani 0.724(4) 1 d PDU D 7
H24B H 0.4042 0.1803 0.7607 0.205 Uiso 0.724(4) 1 calc PR D 7
C243 C 0.4201(7) 0.036(2) 0.7704(5) 0.178(9) Uani 0.724(4) 1 d PDU D 7
H24C H 0.4148 0.0374 0.7908 0.214 Uiso 0.724(4) 1 calc PR D 7
C244 C 0.4350(8) -0.0470(16) 0.7557(6) 0.189(11) Uani 0.724(4) 1 d PDU D 7
H24D H 0.4417 -0.1022 0.7676 0.227 Uiso 0.724(4) 1 calc PR D 7
C245 C 0.4412(7) -0.0605(16) 0.7267(6) 0.169(10) Uani 0.724(4) 1 d PDU D 7
H24E H 0.4501 -0.1213 0.7183 0.203 Uiso 0.724(4) 1 calc PR D 7
C246 C 0.4336(8) 0.0190(18) 0.7116(5) 0.166(10) Uani 0.724(4) 1 d PDU D 7
H24F H 0.4366 0.0167 0.6910 0.199 Uiso 0.724(4) 1 calc PR D 7
N241 N 0.4121(10) 0.1946(18) 0.7064(5) 0.304(14) Uani 0.724(4) 1 d PDU D 7
O241 O 0.4016(12) 0.273(2) 0.7207(8) 0.38(2) Uani 0.724(4) 1 d PDU D 7
O242 O 0.4261(11) 0.187(2) 0.6822(5) 0.48(3) Uani 0.724(4) 1 d PDU D 7
C251 C 0.5106(8) -0.0479(16) 0.7951(4) 0.091(5) Uani 0.276(4) 1 d PDU D 8
C252 C 0.4664(8) -0.0594(19) 0.8084(5) 0.091(5) Uani 0.276(4) 1 d PDU D 8
H25A H 0.4566 -0.1188 0.8174 0.110 Uiso 0.276(4) 1 calc PR D 8
C253 C 0.4372(9) 0.023(2) 0.8078(6) 0.091(5) Uani 0.276(4) 1 d PDU D 8
H25B H 0.4056 0.0209 0.8167 0.110 Uiso 0.276(4) 1 calc PR D 8
C254 C 0.4527(9) 0.107(2) 0.7945(6) 0.091(5) Uani 0.276(4) 1 d PDU D 8
H25C H 0.4313 0.1619 0.7945 0.110 Uiso 0.276(4) 1 calc PR D 8
C255 C 0.4978(10) 0.1152(19) 0.7813(6) 0.091(5) Uani 0.276(4) 1 d PDU D 8
H25D H 0.5085 0.1736 0.7721 0.110 Uiso 0.276(4) 1 calc PR D 8
C256 C 0.5253(10) 0.0344(19) 0.7823(6) 0.091(5) Uani 0.276(4) 1 d PDU D 8
H25E H 0.5570 0.0357 0.7735 0.110 Uiso 0.276(4) 1 calc PR D 8
N251 N 0.5431(8) -0.1393(18) 0.7958(6) 0.138(13) Uani 0.276(4) 1 d PDU D 8
O251 O 0.5849(9) -0.132(3) 0.7836(8) 0.22(2) Uani 0.276(4) 1 d PDU D 8
O252 O 0.5241(11) -0.2049(17) 0.8079(6) 0.144(15) Uani 0.276(4) 1 d PDU D 8
C261 C 0.5562(7) 0.1994(17) 0.6893(6) 0.111(5) Uani 0.276(4) 1 d PDU D 9
C262 C 0.5459(9) 0.194(2) 0.6604(6) 0.111(5) Uani 0.276(4) 1 d PDU D 9
H26A H 0.5589 0.1442 0.6484 0.133 Uiso 0.276(4) 1 calc PR D 9
C263 C 0.5154(10) 0.267(2) 0.6495(6) 0.111(5) Uani 0.276(4) 1 d PDU D 9
H26B H 0.5064 0.2685 0.6295 0.133 Uiso 0.276(4) 1 calc PR D 9
C264 C 0.4988(10) 0.336(2) 0.6689(7) 0.111(5) Uani 0.276(4) 1 d PDU D 9
H26C H 0.4778 0.3853 0.6616 0.133 Uiso 0.276(4) 1 calc PR D 9
C265 C 0.5100(11) 0.339(2) 0.6983(7) 0.111(5) Uani 0.276(4) 1 d PDU D 9
H26D H 0.4978 0.3885 0.7109 0.133 Uiso 0.276(4) 1 calc PR D 9
C266 C 0.5389(10) 0.268(2) 0.7072(6) 0.111(5) Uani 0.276(4) 1 d PDU D 9
H26E H 0.5479 0.2659 0.7272 0.133 Uiso 0.276(4) 1 calc PR D 9
N261 N 0.5900(8) 0.1206(19) 0.7023(6) 0.099(10) Uani 0.276(4) 1 d PDU D 9
O261 O 0.6067(10) 0.055(2) 0.6859(6) 0.109(10) Uani 0.276(4) 1 d PDU D 9
O262 O 0.5972(11) 0.130(3) 0.7275(6) 0.164(14) Uani 0.276(4) 1 d PDU D 9

loop_
_atom_site_aniso_label
_atom_site_aniso_U_11
_atom_site_aniso_U_22
_atom_site_aniso_U_33
_atom_site_aniso_U_23
_atom_site_aniso_U_13
_atom_site_aniso_U_12
Zn1 0.0258(4) 0.0306(4) 0.0186(4) 0.0004(3) 0.0006(3) 0.0028(3)
Zn2 0.0410(5) 0.0357(5) 0.0173(4) -0.0070(3) 0.0057(3) -0.0095(4)
Zn3 0.0249(4) 0.0234(4) 0.0368(5) -0.0005(4) -0.0036(3) 0.0018(3)
I1 0.0231(2) 0.0550(3) 0.0299(2) -0.0073(2) -0.00076(19) -0.0001(2)
I2 0.0459(3) 0.0298(3) 0.0469(3) 0.0010(2) -0.0035(2) 0.0097(2)
I3 0.0426(3) 0.0731(4) 0.0368(3) -0.0239(3) -0.0006(2) -0.0106(3)
I4 0.0589(3) 0.0316(3) 0.0338(3) 0.0012(2) 0.0068(2) -0.0059(2)
I5 0.0434(3) 0.0478(3) 0.0659(4) 0.0170(3) 0.0076(3) -0.0126(3)
I6 0.0413(3) 0.0383(3) 0.0503(3) -0.0220(2) -0.0145(2) 0.0091(2)
C1 0.038(4) 0.027(4) 0.027(4) 0.003(3) -0.006(3) 0.001(3)
C2 0.038(4) 0.025(4) 0.022(3) 0.005(3) -0.013(3) 0.005(3)
C3 0.053(5) 0.047(5) 0.026(4) 0.008(4) -0.019(4) 0.001(4)
C4 0.058(5) 0.020(4) 0.028(4) 0.006(3) -0.014(4) -0.002(3)
C5 0.024(3) 0.029(4) 0.016(3) 0.003(3) 0.001(3) 0.000(3)
C6 0.018(3) 0.023(4) 0.026(4) -0.004(3) 0.000(3) 0.002(3)
C7 0.078(6) 0.034(4) 0.025(4) 0.008(3) -0.009(4) -0.026(4)
C8 0.073(6) 0.034(4) 0.026(4) 0.002(3) -0.011(4) -0.022(4)
C9 0.049(5) 0.024(4) 0.025(4) -0.004(3) 0.007(3) -0.001(3)
C10 0.053(5) 0.024(4) 0.023(4) 0.002(3) 0.015(3) -0.001(3)
C11 0.022(3) 0.028(4) 0.027(4) 0.000(3) -0.003(3) -0.001(3)
C12 0.022(3) 0.028(4) 0.027(4) 0.004(3) 0.002(3) 0.003(3)
C13 0.027(4) 0.025(4) 0.023(3) -0.005(3) -0.002(3) -0.004(3)
C14 0.028(4) 0.021(3) 0.024(3) -0.001(3) 0.000(3) 0.000(3)
C15 0.045(4) 0.018(3) 0.029(4) 0.001(3) -0.001(3) -0.007(3)
C16 0.041(4) 0.030(4) 0.017(3) 0.001(3) -0.008(3) -0.002(3)
C17 0.034(4) 0.021(4) 0.016(3) -0.002(3) 0.003(3) 0.003(3)
C18 0.024(3) 0.028(4) 0.022(3) 0.002(3) 0.002(3) 0.003(3)
C21 0.031(4) 0.031(4) 0.018(3) -0.002(3) 0.000(3) -0.002(3)
C22 0.027(4) 0.028(4) 0.017(3) -0.001(3) -0.003(3) -0.003(3)
C23 0.028(4) 0.029(4) 0.019(3) -0.001(3) -0.003(3) -0.005(3)
C24 0.030(4) 0.027(4) 0.019(3) -0.004(3) 0.001(3) -0.001(3)
C25 0.029(4) 0.015(3) 0.019(3) 0.002(3) 0.003(3) -0.002(3)
C26 0.034(4) 0.015(3) 0.016(3) 0.002(2) -0.002(3) -0.002(3)
C27 0.040(4) 0.025(4) 0.021(3) 0.004(3) -0.001(3) -0.008(3)
C28 0.040(4) 0.021(4) 0.020(3) -0.004(3) 0.001(3) -0.001(3)
C29 0.035(4) 0.056(5) 0.023(4) -0.011(3) 0.012(3) -0.009(4)
C30 0.029(4) 0.046(5) 0.030(4) -0.010(3) 0.004(3) -0.012(3)
C31 0.031(4) 0.018(3) 0.017(3) 0.000(3) 0.003(3) -0.006(3)
C32 0.026(4) 0.022(3) 0.014(3) 0.003(3) 0.005(3) -0.003(3)
C33 0.025(4) 0.044(4) 0.031(4) -0.003(3) 0.003(3) 0.002(3)
C34 0.028(4) 0.045(4) 0.024(4) -0.007(3) 0.002(3) -0.002(3)
C35 0.037(4) 0.034(4) 0.016(3) 0.000(3) 0.001(3) -0.004(3)
C36 0.024(3) 0.024(4) 0.021(3) -0.001(3) -0.001(3) 0.000(3)
C37 0.025(3) 0.018(3) 0.020(3) 0.000(3) -0.001(3) 0.000(3)
C38 0.030(4) 0.015(3) 0.017(3) 0.001(3) -0.001(3) 0.000(3)
N1 0.035(3) 0.022(3) 0.021(3) 0.003(2) -0.003(2) -0.001(2)
N2 0.028(3) 0.025(3) 0.030(3) -0.001(3) 0.000(2) -0.003(2)
N3 0.025(3) 0.027(3) 0.018(3) -0.002(2) 0.002(2) 0.000(2)
N4 0.021(3) 0.023(3) 0.026(3) -0.001(2) -0.003(2) 0.001(2)
N5 0.025(3) 0.022(3) 0.025(3) 0.002(2) 0.003(2) 0.002(2)
N6 0.027(3) 0.028(3) 0.017(3) 0.002(2) 0.001(2) 0.000(2)
N21 0.027(3) 0.026(3) 0.017(3) 0.000(2) 0.000(2) -0.002(2)
N22 0.034(3) 0.037(3) 0.015(3) -0.002(2) 0.009(2) -0.011(3)
N23 0.025(3) 0.028(3) 0.025(3) 0.000(2) 0.000(2) 0.001(2)
N24 0.030(3) 0.018(3) 0.016(3) 0.001(2) -0.001(2) -0.004(2)
N25 0.032(3) 0.019(3) 0.019(3) 0.000(2) 0.000(2) -0.002(2)
N26 0.026(3) 0.022(3) 0.012(3) 0.002(2) 0.003(2) 0.000(2)
C101 0.058(8) 0.024(7) 0.069(11) 0.016(11) -0.007(8) -0.013(7)
C102 0.080(11) 0.031(9) 0.121(15) 0.031(13) -0.010(11) -0.006(8)
C103 0.056(9) 0.025(8) 0.075(12) 0.018(10) -0.008(8) 0.000(7)
C104 0.080(11) 0.032(9) 0.062(13) 0.008(12) 0.010(10) -0.002(10)
C105 0.066(10) 0.030(8) 0.053(9) 0.011(9) 0.014(7) 0.000(9)
C106 0.062(7) 0.007(9) 0.043(7) 0.002(6) 0.015(6) -0.013(6)
C107 0.086(6) 0.016(8) 0.042(6) 0.004(6) -0.005(5) -0.008(6)
C108 0.074(10) 0.032(9) 0.044(8) 0.019(8) -0.011(7) -0.002(9)
C109 0.091(12) 0.041(8) 0.056(10) 0.006(10) -0.010(9) -0.002(10)
C110 0.064(9) 0.032(8) 0.075(13) 0.007(12) -0.007(9) -0.001(8)
C111 0.085(10) 0.027(7) 0.071(11) 0.016(10) -0.035(9) -0.005(8)
C112 0.078(9) 0.030(8) 0.051(10) 0.005(11) -0.004(8) -0.009(8)
C113 0.094(10) 0.009(7) 0.032(7) -0.003(6) -0.019(7) -0.010(9)
C114 0.060(10) 0.033(9) 0.100(11) 0.024(8) -0.009(9) -0.016(9)
C115 0.121(13) 0.022(7) 0.042(8) 0.011(6) 0.020(10) 0.005(10)
C116 0.111(16) 0.022(8) 0.056(9) 0.014(8) -0.036(11) -0.009(16)
C117 0.087(11) 0.029(8) 0.076(11) 0.013(9) -0.036(10) -0.004(9)
C118 0.077(10) 0.011(7) 0.050(8) 0.004(7) -0.008(8) -0.007(11)
N101 0.133(15) 0.047(8) 0.117(13) 0.028(8) -0.029(11) -0.015(9)
C121 0.085(9) 0.014(12) 0.033(8) 0.017(10) 0.000(8) -0.016(13)
C122 0.095(13) 0.015(11) 0.038(9) 0.014(9) 0.001(9) -0.004(15)
C123 0.112(17) 0.010(12) 0.041(10) 0.004(11) -0.007(13) 0.00(2)
C124 0.108(15) 0.013(11) 0.050(10) -0.002(11) -0.017(13) 0.004(16)
C125 0.095(13) 0.031(13) 0.051(10) 0.000(11) -0.018(10) -0.003(16)
C126 0.086(9) 0.014(12) 0.042(9) 0.006(11) -0.009(8) -0.009(15)
C127 0.086(6) 0.016(8) 0.042(6) 0.004(6) -0.005(5) -0.008(6)
C128 0.081(8) 0.016(12) 0.063(14) 0.008(14) -0.006(9) 0.002(13)
C129 0.094(14) 0.025(14) 0.072(17) 0.008(18) 0.011(10) -0.005(15)
C130 0.110(15) 0.017(11) 0.056(13) 0.004(14) 0.021(12) 0.001(15)
C131 0.107(14) 0.023(13) 0.043(9) -0.001(12) 0.007(10) -0.001(18)
C132 0.081(8) 0.016(14) 0.038(8) 0.007(10) -0.002(7) -0.007(11)
C133 0.089(7) 0.009(13) 0.040(9) 0.005(11) -0.004(7) -0.002(11)
C134 0.079(11) 0.005(11) 0.061(12) 0.010(13) -0.018(10) -0.012(13)
C135 0.082(11) 0.031(13) 0.086(16) 0.006(17) -0.002(13) -0.016(14)
C136 0.083(12) 0.033(14) 0.088(19) 0.01(2) -0.012(11) 0.009(14)
C137 0.075(10) 0.048(15) 0.088(15) 0.012(19) -0.005(10) 0.000(14)
C138 0.078(8) 0.018(12) 0.047(10) 0.013(13) 0.002(8) -0.007(11)
N121 0.15(2) 0.042(12) 0.016(10) -0.003(9) 0.024(12) 0.010(13)
C201 0.085(8) 0.081(8) 0.025(5) -0.010(5) 0.022(5) -0.003(6)
C202 0.102(9) 0.082(8) 0.026(5) -0.007(5) 0.009(5) 0.025(7)
C203 0.063(7) 0.161(13) 0.020(5) -0.017(6) -0.015(4) 0.031(8)
C204 0.109(10) 0.116(11) 0.032(5) -0.006(6) -0.023(6) -0.049(9)
C205 0.172(14) 0.058(7) 0.046(6) -0.005(5) -0.033(8) 0.021(9)
C206 0.099(9) 0.091(9) 0.035(5) -0.009(6) -0.009(5) 0.035(8)
N201 0.150(12) 0.095(9) 0.081(8) -0.016(7) 0.043(8) -0.026(9)
O201 0.310(19) 0.120(10) 0.116(9) -0.002(8) 0.040(10) -0.068(11)
O202 0.131(9) 0.330(19) 0.107(8) -0.068(10) 0.082(8) -0.083(11)
C211 0.042(9) 0.080(12) 0.056(10) -0.010(9) 0.011(8) -0.002(9)
C212 0.026(7) 0.113(18) 0.053(9) 0.008(12) -0.002(6) -0.021(12)
C213 0.050(9) 0.132(19) 0.046(11) -0.017(15) 0.010(9) -0.024(15)
C214 0.060(11) 0.114(16) 0.071(12) -0.034(13) 0.002(9) -0.014(12)
C215 0.080(14) 0.108(16) 0.078(13) -0.013(11) 0.005(10) -0.001(11)
C216 0.053(9) 0.091(13) 0.050(10) -0.020(9) 0.001(7) -0.005(10)
N211 0.035(7) 0.087(10) 0.090(11) 0.007(8) -0.007(7) 0.000(7)
O211 0.098(9) 0.101(10) 0.165(13) 0.023(9) -0.069(9) 0.004(7)
O212 0.091(11) 0.100(11) 0.051(9) -0.022(9) 0.011(9) -0.009(8)
C221 0.027(13) 0.066(16) 0.050(16) -0.010(14) 0.015(12) -0.012(13)
C222 0.016(12) 0.084(18) 0.057(16) 0.002(15) 0.019(12) -0.021(14)
C223 0.038(15) 0.08(2) 0.064(18) -0.008(19) 0.009(14) -0.02(2)
C224 0.049(16) 0.09(2) 0.045(17) 0.00(2) 0.019(14) -0.02(2)
C225 0.049(16) 0.09(2) 0.056(16) 0.002(19) 0.001(15) -0.027(18)
C226 0.034(14) 0.09(2) 0.059(17) -0.012(16) 0.013(14) -0.015(15)
N221 0.026(11) 0.054(15) 0.027(11) 0.004(11) 0.019(9) 0.006(10)
O221 0.09(2) 0.048(17) 0.039(18) -0.014(14) 0.025(16) -0.039(15)
O222 0.043(11) 0.063(14) 0.034(11) -0.002(10) 0.010(9) 0.003(10)
C231 0.052(7) 0.095(10) 0.037(7) -0.016(7) -0.006(6) -0.010(7)
C232 0.054(8) 0.080(10) 0.050(7) 0.006(7) -0.013(6) -0.009(7)
C233 0.085(10) 0.067(9) 0.055(8) -0.015(7) -0.004(7) 0.010(8)
C234 0.078(9) 0.079(10) 0.060(9) -0.030(8) 0.008(7) -0.008(8)
C235 0.154(16) 0.099(12) 0.050(9) -0.009(9) 0.008(10) -0.027(12)
C236 0.167(16) 0.098(11) 0.060(10) -0.024(9) 0.001(11) -0.047(12)
N231 0.070(8) 0.133(12) 0.065(9) -0.031(9) -0.007(7) -0.019(9)
O231 0.093(9) 0.182(13) 0.038(6) -0.008(7) -0.013(6) -0.017(9)
O232 0.203(16) 0.094(10) 0.116(11) -0.054(8) 0.009(10) -0.001(10)
C241 0.123(16) 0.25(2) 0.18(2) 0.01(2) -0.047(17) 0.032(19)
C242 0.105(14) 0.17(2) 0.23(2) -0.01(2) 0.069(17) 0.026(15)
C243 0.114(14) 0.19(2) 0.23(2) 0.078(17) 0.093(14) -0.004(16)
C244 0.119(16) 0.144(19) 0.31(3) 0.07(2) 0.077(19) -0.050(15)
C245 0.106(15) 0.24(2) 0.17(2) 0.012(19) -0.032(15) -0.129(16)
C246 0.113(15) 0.19(2) 0.19(2) -0.068(18) -0.106(15) -0.028(17)
N241 0.25(2) 0.41(3) 0.26(3) -0.17(3) -0.17(2) 0.07(3)
O241 0.33(4) 0.30(4) 0.51(5) -0.21(3) -0.05(4) 0.02(3)
O242 0.46(4) 0.56(5) 0.41(4) -0.36(4) -0.28(4) 0.11(4)
C251 0.052(8) 0.094(10) 0.128(10) -0.002(9) 0.013(8) -0.022(7)
C252 0.052(8) 0.094(10) 0.128(10) -0.002(9) 0.013(8) -0.022(7)
C253 0.052(8) 0.094(10) 0.128(10) -0.002(9) 0.013(8) -0.022(7)
C254 0.052(8) 0.094(10) 0.128(10) -0.002(9) 0.013(8) -0.022(7)
C255 0.052(8) 0.094(10) 0.128(10) -0.002(9) 0.013(8) -0.022(7)
C256 0.052(8) 0.094(10) 0.128(10) -0.002(9) 0.013(8) -0.022(7)
N251 0.051(19) 0.14(3) 0.23(3) 0.01(3) 0.01(2) 0.00(2)
O251 0.05(2) 0.22(5) 0.37(6) 0.06(5) 0.02(3) -0.05(3)
O252 0.19(3) 0.053(18) 0.19(3) 0.014(19) 0.14(3) 0.00(2)
C261 0.135(12) 0.114(11) 0.084(10) 0.001(9) 0.025(10) -0.047(10)
C262 0.135(12) 0.114(11) 0.084(10) 0.001(9) 0.025(10) -0.047(10)
C263 0.135(12) 0.114(11) 0.084(10) 0.001(9) 0.025(10) -0.047(10)
C264 0.135(12) 0.114(11) 0.084(10) 0.001(9) 0.025(10) -0.047(10)
C265 0.135(12) 0.114(11) 0.084(10) 0.001(9) 0.025(10) -0.047(10)
C266 0.135(12) 0.114(11) 0.084(10) 0.001(9) 0.025(10) -0.047(10)
N261 0.13(2) 0.110(18) 0.051(16) -0.001(15) -0.021(17) -0.069(17)
O261 0.10(2) 0.15(3) 0.073(19) 0.002(19) 0.000(18) -0.01(2)
O262 0.18(3) 0.22(3) 0.09(2) 0.02(2) -0.03(2) -0.09(3)

loop_
_atom_type_symbol
_atom_type_description
_atom_type_scat_dispersion_real
_atom_type_scat_dispersion_imag
_atom_type_scat_source
C C 0.0033 0.0016 'International Tables Vol C Tables 4.2.6.8 and 6.1.1.4'
H H 0.0000 0.0000 'International Tables Vol C Tables 4.2.6.8 and 6.1.1.4'
N N 0.0061 0.0033 'International Tables Vol C Tables 4.2.6.8 and 6.1.1.4'
O O 0.0106 0.0060 'International Tables Vol C Tables 4.2.6.8 and 6.1.1.4'
Zn Zn 0.2839 1.4301 'International Tables Vol C Tables 4.2.6.8 and 6.1.1.4'
I I -0.4742 1.8119 'International Tables Vol C Tables 4.2.6.8 and 6.1.1.4'

loop_
_geom_angle_atom_site_label_1
_geom_angle_atom_site_label_2
_geom_angle_atom_site_label_3
_geom_angle
_geom_angle_site_symmetry_1
_geom_angle_site_symmetry_3
N21 Zn1 N3 100.2(2) . .
N21 Zn1 I1 104.93(14) . .
N3 Zn1 I1 108.94(15) . .
N21 Zn1 I2 107.61(15) . .
N3 Zn1 I2 107.74(14) . .
I1 Zn1 I2 124.67(3) . .
N1 Zn2 N22 105.6(2) 2_565 .
N1 Zn2 I3 109.32(16) 2_565 .
N22 Zn2 I3 108.91(16) . .
N1 Zn2 I4 105.81(15) 2_565 .
N22 Zn2 I4 106.02(17) . .
I3 Zn2 I4 120.22(4) . .
N23 Zn3 N2 101.2(2) . 4_465
N23 Zn3 I5 104.79(15) . .
N2 Zn3 I5 108.53(15) 4_465 .
N23 Zn3 I6 109.90(15) . .
N2 Zn3 I6 107.35(15) 4_465 .
I5 Zn3 I6 122.93(4) . .
N1 C1 C2 122.5(6) . .
C1 C2 C5 119.6(6) . .
N1 C3 C4 123.5(6) . .
C3 C4 C5 118.4(6) . .
C2 C5 C4 118.5(6) . .
C2 C5 C6 120.6(6) . .
C4 C5 C6 120.9(6) . .
N4 C6 N6 125.5(6) . .
N4 C6 C5 117.3(5) . .
N6 C6 C5 117.1(5) . .
N2 C7 C8 123.2(7) . .
C7 C8 C11 119.0(7) . .
N2 C9 C10 123.2(6) . .
C9 C10 C11 119.8(6) . .
C10 C11 C8 117.2(6) . .
C10 C11 C12 122.5(6) . .
C8 C11 C12 120.2(6) . .
N4 C12 N5 125.6(6) . .
N4 C12 C11 117.0(6) . .
N5 C12 C11 117.3(6) . .
N3 C13 C14 123.3(6) . .
C13 C14 C17 119.1(6) . .
N3 C15 C16 121.4(6) . .
C17 C16 C15 120.0(6) . .
C16 C17 C14 117.9(6) . .
C16 C17 C18 121.1(6) . .
C14 C17 C18 120.9(6) . .
N5 C18 N6 125.9(6) . .
N5 C18 C17 117.7(6) . .
N6 C18 C17 116.3(6) . .
N21 C21 C22 123.3(6) . .
C21 C22 C25 118.6(6) . .
N21 C23 C24 122.6(6) . .
C23 C24 C25 119.3(6) . .
C24 C25 C22 118.4(6) . .
C24 C25 C26 121.1(5) . .
C22 C25 C26 120.5(6) . .
N26 C26 N24 125.0(6) . .
N26 C26 C25 118.7(5) . .
N24 C26 C25 116.4(6) . .
N22 C27 C28 122.5(7) . .
C27 C28 C31 119.5(6) . .
N22 C29 C30 123.6(7) . .
C29 C30 C31 118.6(7) . .
C28 C31 C30 118.0(6) . .
C28 C31 C32 121.3(6) . .
C30 C31 C32 120.6(6) . .
N25 C32 N24 125.9(5) . .
N25 C32 C31 117.6(5) . .
N24 C32 C31 116.5(5) . .
N23 C33 C34 122.6(6) . .
C37 C34 C33 119.2(6) . .
N23 C35 C36 123.0(6) . .
C35 C36 C37 119.2(6) . .
C34 C37 C36 118.0(6) . .
C34 C37 C38 120.9(6) . .
C36 C37 C38 121.1(6) . .
N26 C38 N25 125.0(6) . .
N26 C38 C37 117.9(5) . .
N25 C38 C37 117.1(5) . .
C1 N1 C3 117.5(6) . .
C1 N1 Zn2 120.4(4) . 2_564
C3 N1 Zn2 121.9(4) . 2_564
C9 N2 C7 117.5(6) . .
C9 N2 Zn3 123.1(4) . 4_565
C7 N2 Zn3 119.3(5) . 4_565
C15 N3 C13 118.2(6) . .
C15 N3 Zn1 120.3(4) . .
C13 N3 Zn1 121.1(4) . .
C12 N4 C6 114.4(5) . .
C18 N5 C12 114.4(5) . .
C18 N6 C6 114.1(5) . .
C21 N21 C23 117.7(5) . .
C21 N21 Zn1 121.8(4) . .
C23 N21 Zn1 120.5(4) . .
C29 N22 C27 117.7(6) . .
C29 N22 Zn2 119.9(5) . .
C27 N22 Zn2 121.3(4) . .
C35 N23 C33 117.9(6) . .
C35 N23 Zn3 120.5(4) . .
C33 N23 Zn3 121.4(4) . .
C32 N24 C26 114.4(5) . .
C32 N25 C38 114.2(5) . .
C38 N26 C26 115.5(5) . .
C106 C101 C102 122.2(17) . .
C106 C101 C118 120.1(13) . .
C102 C101 C118 117.7(16) . .
C101 C102 C103 119.7(18) . .
C104 C103 C102 119.1(15) . .
C104 C103 N101 123.2(17) . .
C102 C103 N101 117.7(16) . .
C105 C104 C103 120.7(15) . .
C104 C105 C106 118.5(15) . .
C101 C106 C105 119.5(16) . .
C101 C106 C107 120.0(14) . .
C105 C106 C107 119.7(15) . .
C112 C107 C108 123.8(17) . .
C112 C107 C106 117.1(15) . .
C108 C107 C106 118.7(15) . .
C109 C108 C107 117.4(16) . .
C108 C109 C110 123.5(16) . .
C111 C110 C109 115.7(15) . .
C112 C111 C110 121.2(17) . .
C111 C112 C113 118.4(16) . .
C111 C112 C107 118.0(16) . .
C113 C112 C107 123.6(16) . .
C112 C113 C118 122.9(16) . .
C112 C113 C114 118.5(15) . .
C118 C113 C114 118.4(13) . .
C115 C114 C113 117.6(14) . .
C116 C115 C114 120.6(16) . .
C117 C116 C115 119.7(17) . .
C116 C117 C118 123.0(17) . .
C117 C118 C113 120.6(16) . .
C117 C118 C101 123.6(16) . .
C113 C118 C101 115.8(13) . .
C126 C121 C122 124(2) . .
C126 C121 C138 119(2) . .
C122 C121 C138 117(2) . .
C121 C122 C123 118(2) . .
C124 C123 C122 118(2) . .
C124 C123 N121 122(2) . .
C122 C123 N121 121(2) . .
C125 C124 C123 125(2) . .
C124 C125 C126 115(2) . .
C125 C126 C121 120(2) . .
C125 C126 C127 119(2) . .
C121 C126 C127 121(2) . .
C128 C127 C132 126(2) . .
C128 C127 C126 117(2) . .
C132 C127 C126 116(2) . .
C127 C128 C129 116(2) . .
C128 C129 C130 122(2) . .
C131 C130 C129 119(2) . .
C132 C131 C130 117(2) . .
C131 C132 C127 118(2) . .
C131 C132 C133 115(2) . .
C127 C132 C133 122(3) . .
C138 C133 C132 122(3) . .
C138 C133 C134 119(2) . .
C132 C133 C134 116(2) . .
C135 C134 C133 116(2) . .
C134 C135 C136 121(3) . .
C137 C136 C135 121(3) . .
C136 C137 C138 121(3) . .
C137 C138 C133 122(2) . .
C137 C138 C121 122(2) . .
C133 C138 C121 116(2) . .
C206 C201 C202 123.2(10) . .
C206 C201 N201 120.2(10) . .
C202 C201 N201 116.6(10) . .
C201 C202 C203 119.0(10) . .
C202 C203 C204 118.1(9) . .
C205 C204 C203 120.7(10) . .
C206 C205 C204 119.1(10) . .
C201 C206 C205 119.9(10) . .
O202 N201 O201 131.7(14) . .
O202 N201 C201 115.5(12) . .
O201 N201 C201 112.7(11) . .
C216 C211 C212 124.4(19) . .
C216 C211 N211 118(2) . .
C212 C211 N211 117(2) . .
C213 C212 C211 114(2) . .
C212 C213 C214 123(3) . .
C213 C214 C215 120(2) . .
C216 C215 C214 119(2) . .
C215 C216 C211 119(2) . .
O211 N211 O212 123.9(18) . .
O211 N211 C211 116.3(18) . .
O212 N211 C211 119.5(16) . .
C222 C221 C226 122(5) . .
C222 C221 N221 114(4) . .
C226 C221 N221 124(5) . .
C223 C222 C221 120(5) . .
C222 C223 C224 120(6) . .
C223 C224 C225 121(7) . .
C226 C225 C224 123(5) . .
C225 C226 C221 115(5) . .
O221 N221 O222 124(3) . .
O221 N221 C221 122(3) . .
O222 N221 C221 114(3) . .
C236 C231 C232 122.4(11) . .
C236 C231 N231 119.3(12) . .
C232 C231 N231 118.2(11) . .
C231 C232 C233 118.2(11) . .
C234 C233 C232 118.7(12) . .
C233 C234 C235 122.1(12) . .
C236 C235 C234 117.6(14) . .
C231 C236 C235 120.7(14) . .
O232 N231 O231 126.1(13) . .
O232 N231 C231 119.7(13) . .
O231 N231 C231 114.3(12) . .
C246 C241 C242 127.6(18) . .
C246 C241 N241 121.7(18) . .
C242 C241 N241 110.5(17) . .
C241 C242 C243 113.6(17) . .
C242 C243 C244 115.3(17) . .
C245 C244 C243 128.7(19) . .
C246 C245 C244 112.9(19) . .
C245 C246 C241 122(2) . .
O242 N241 O241 129(3) . .
O242 N241 C241 112(2) . .
O241 N241 C241 117(2) . .
C256 C251 C252 124.3(18) . .
C256 C251 N251 121.9(18) . .
C252 C251 N251 113.8(16) . .
C251 C252 C253 113.8(18) . .
C252 C253 C254 121(2) . .
C255 C254 C253 123(2) . .
C256 C255 C254 114(2) . .
C255 C256 C251 123(2) . .
O252 N251 O251 131(2) . .
O252 N251 C251 112.5(19) . .
O251 N251 C251 116(2) . .
C266 C261 C262 124.2(19) . .
C266 C261 N261 117.9(19) . .
C262 C261 N261 117.9(19) . .
C261 C262 C263 116.4(19) . .
C262 C263 C264 117(2) . .
C265 C264 C263 126(2) . .
C266 C265 C264 114(2) . .
C265 C266 C261 123(2) . .
O262 N261 O261 127(2) . .
O262 N261 C261 114(2) . .
O261 N261 C261 119(2) . .

loop_
_geom_bond_atom_site_label_1
_geom_bond_atom_site_label_2
_geom_bond_distance
_geom_bond_site_symmetry_2
Zn1 N21 2.059(5) .
Zn1 N3 2.062(5) .
Zn1 I1 2.5361(9) .
Zn1 I2 2.5493(10) .
Zn2 N1 2.036(5) 2_565
Zn2 N22 2.042(5) .
Zn2 I3 2.5436(11) .
Zn2 I4 2.5600(11) .
Zn3 N23 2.065(5) .
Zn3 N2 2.065(5) 4_465
Zn3 I5 2.5291(10) .
Zn3 I6 2.5414(10) .
C1 N1 1.330(8) .
C1 C2 1.369(9) .
C2 C5 1.368(9) .
C3 N1 1.334(9) .
C3 C4 1.369(10) .
C4 C5 1.377(9) .
C5 C6 1.486(8) .
C6 N4 1.338(8) .
C6 N6 1.338(8) .
C7 N2 1.329(9) .
C7 C8 1.369(10) .
C8 C11 1.386(9) .
C9 N2 1.312(8) .
C9 C10 1.370(9) .
C10 C11 1.371(9) .
C11 C12 1.479(9) .
C12 N4 1.332(8) .
C12 N5 1.333(8) .
C13 N3 1.346(8) .
C13 C14 1.356(9) .
C14 C17 1.391(9) .
C15 N3 1.332(8) .
C15 C16 1.393(9) .
C16 C17 1.373(9) .
C17 C18 1.481(9) .
C18 N5 1.332(8) .
C18 N6 1.331(8) .
C21 N21 1.333(8) .
C21 C22 1.374(9) .
C22 C25 1.387(8) .
C23 N21 1.343(8) .
C23 C24 1.372(9) .
C24 C25 1.380(9) .
C25 C26 1.473(9) .
C26 N26 1.326(8) .
C26 N24 1.338(7) .
C27 N22 1.338(8) .
C27 C28 1.376(9) .
C28 C31 1.379(9) .
C29 N22 1.319(9) .
C29 C30 1.381(9) .
C30 C31 1.381(9) .
C31 C32 1.478(8) .
C32 N25 1.325(8) .
C32 N24 1.332(8) .
C33 N23 1.336(8) .
C33 C34 1.380(9) .
C34 C37 1.377(9) .
C35 N23 1.328(8) .
C35 C36 1.371(9) .
C36 C37 1.385(8) .
C37 C38 1.472(9) .
C38 N26 1.323(8) .
C38 N25 1.346(8) .
N1 Zn2 2.036(5) 2_564
N2 Zn3 2.065(5) 4_565
C101 C106 1.44(2) .
C101 C102 1.33(2) .
C101 C118 1.51(2) .
C102 C103 1.42(2) .
C103 C104 1.41(2) .
C103 N101 1.41(2) .
C104 C105 1.42(2) .
C105 C106 1.37(2) .
C106 C107 1.49(2) .
C107 C112 1.35(2) .
C107 C108 1.39(2) .
C108 C109 1.35(2) .
C109 C110 1.46(2) .
C110 C111 1.39(2) .
C111 C112 1.45(2) .
C112 C113 1.46(2) .
C113 C118 1.37(2) .
C113 C114 1.47(2) .
C114 C115 1.39(2) .
C115 C116 1.39(2) .
C116 C117 1.34(2) .
C117 C118 1.35(2) .
C121 C126 1.45(2) .
C121 C122 1.34(2) .
C121 C138 1.51(2) .
C122 C123 1.42(3) .
C123 C124 1.42(3) .
C123 N121 1.41(2) .
C124 C125 1.43(3) .
C125 C126 1.37(2) .
C126 C127 1.49(3) .
C127 C128 1.38(3) .
C127 C132 1.35(3) .
C128 C129 1.36(3) .
C129 C130 1.47(3) .
C130 C131 1.40(3) .
C131 C132 1.45(3) .
C132 C133 1.46(3) .
C133 C138 1.37(3) .
C133 C134 1.47(3) .
C134 C135 1.38(3) .
C135 C136 1.40(3) .
C136 C137 1.35(3) .
C137 C138 1.35(3) .
C201 C206 1.328(12) .
C201 C202 1.347(12) .
C201 N201 1.535(12) .
C202 C203 1.368(13) .
C203 C204 1.392(13) .
C204 C205 1.373(14) .
C205 C206 1.346(13) .
N201 O202 1.175(13) .
N201 O201 1.260(13) .
C211 C216 1.36(3) .
C211 C212 1.42(3) .
C211 N211 1.45(2) .
C212 C213 1.34(3) .
C213 C214 1.35(3) .
C214 C215 1.41(3) .
C215 C216 1.33(3) .
N211 O211 1.217(16) .
N211 O212 1.255(19) .
C221 C222 1.38(7) .
C221 C226 1.44(7) .
C221 N221 1.47(5) .
C222 C223 1.32(7) .
C223 C224 1.36(7) .
C224 C225 1.37(9) .
C225 C226 1.33(8) .
N221 O221 1.21(4) .
N221 O222 1.24(3) .
C231 C236 1.343(16) .
C231 C232 1.351(14) .
C231 N231 1.519(13) .
C232 C233 1.378(13) .
C233 C234 1.361(14) .
C234 C235 1.372(16) .
C235 C236 1.348(16) .
N231 O232 1.182(13) .
N231 O231 1.247(13) .
C241 C246 1.310(17) .
C241 C242 1.372(17) .
C241 N241 1.533(17) .
C242 C243 1.386(17) .
C243 C244 1.386(17) .
C244 C245 1.357(18) .
C245 C246 1.308(18) .
N241 O242 1.179(18) .
N241 O241 1.284(17) .
C251 C256 1.332(18) .
C251 C252 1.355(17) .
C251 N251 1.533(17) .
C252 C253 1.376(18) .
C253 C254 1.371(18) .
C254 C255 1.371(19) .
C255 C256 1.336(19) .
N251 O252 1.176(17) .
N251 O251 1.268(17) .
C261 C266 1.335(18) .
C261 C262 1.361(17) .
C261 N261 1.534(18) .
C262 C263 1.383(18) .
C263 C264 1.377(19) .
C264 C265 1.382(19) .
C265 C266 1.313(19) .
N261 O262 1.180(18) .
N261 O261 1.262(18) .

loop_
_geom_torsion_atom_site_label_1
_geom_torsion_atom_site_label_2
_geom_torsion_atom_site_label_3
_geom_torsion_atom_site_label_4
_geom_torsion
_geom_torsion_site_symmetry_1
_geom_torsion_site_symmetry_4
N1 C1 C2 C5 -0.3(11) . .
N1 C3 C4 C5 -0.6(12) . .
C1 C2 C5 C4 0.3(10) . .
C1 C2 C5 C6 -179.2(6) . .
C3 C4 C5 C2 0.1(11) . .
C3 C4 C5 C6 179.6(7) . .
C2 C5 C6 N4 161.0(6) . .
C4 C5 C6 N4 -18.4(9) . .
C2 C5 C6 N6 -16.1(9) . .
C4 C5 C6 N6 164.4(6) . .
N2 C7 C8 C11 -1.0(13) . .
N2 C9 C10 C11 -1.6(11) . .
C9 C10 C11 C8 -0.4(11) . .
C9 C10 C11 C12 177.0(6) . .
C7 C8 C11 C10 1.6(11) . .
C7 C8 C11 C12 -175.9(7) . .
C10 C11 C12 N4 158.5(6) . .
C8 C11 C12 N4 -24.2(9) . .
C10 C11 C12 N5 -23.6(9) . .
C8 C11 C12 N5 153.7(7) . .
N3 C13 C14 C17 0.3(10) . .
N3 C15 C16 C17 1.0(10) . .
C15 C16 C17 C14 0.1(10) . .
C15 C16 C17 C18 177.6(6) . .
C13 C14 C17 C16 -0.7(9) . .
C13 C14 C17 C18 -178.2(6) . .
C16 C17 C18 N5 176.6(6) . .
C14 C17 C18 N5 -6.0(9) . .
C16 C17 C18 N6 -7.5(9) . .
C14 C17 C18 N6 169.8(6) . .
N21 C21 C22 C25 -0.6(10) . .
N21 C23 C24 C25 -0.2(10) . .
C23 C24 C25 C22 0.4(9) . .
C23 C24 C25 C26 179.2(6) . .
C21 C22 C25 C24 0.0(9) . .
C21 C22 C25 C26 -178.8(6) . .
C24 C25 C26 N26 179.4(6) . .
C22 C25 C26 N26 -1.8(9) . .
C24 C25 C26 N24 -0.9(9) . .
C22 C25 C26 N24 177.9(6) . .
N22 C27 C28 C31 -0.6(10) . .
N22 C29 C30 C31 -0.6(12) . .
C27 C28 C31 C30 -2.2(9) . .
C27 C28 C31 C32 175.3(6) . .
C29 C30 C31 C28 2.7(10) . .
C29 C30 C31 C32 -174.8(6) . .
C28 C31 C32 N25 175.4(6) . .
C30 C31 C32 N25 -7.2(9) . .
C28 C31 C32 N24 -5.3(9) . .
C30 C31 C32 N24 172.1(6) . .
N23 C33 C34 C37 -2.2(11) . .
N23 C35 C36 C37 -0.3(10) . .
C33 C34 C37 C36 3.2(10) . .
C33 C34 C37 C38 -176.4(6) . .
C35 C36 C37 C34 -2.0(9) . .
C35 C36 C37 C38 177.6(6) . .
C34 C37 C38 N26 171.0(6) . .
C36 C37 C38 N26 -8.6(9) . .
C34 C37 C38 N25 -9.3(9) . .
C36 C37 C38 N25 171.1(6) . .
C2 C1 N1 C3 -0.1(10) . .
C2 C1 N1 Zn2 -174.8(5) . 2_564
C4 C3 N1 C1 0.6(11) . .
C4 C3 N1 Zn2 175.2(6) . 2_564
C10 C9 N2 C7 2.2(11) . .
C10 C9 N2 Zn3 -175.7(6) . 4_565
C8 C7 N2 C9 -0.9(12) . .
C8 C7 N2 Zn3 177.1(7) . 4_565
C16 C15 N3 C13 -1.5(10) . .
C16 C15 N3 Zn1 172.2(5) . .
C14 C13 N3 C15 0.8(9) . .
C14 C13 N3 Zn1 -172.8(5) . .
N21 Zn1 N3 C15 -79.9(5) . .
I1 Zn1 N3 C15 170.3(5) . .
I2 Zn1 N3 C15 32.5(5) . .
N21 Zn1 N3 C13 93.7(5) . .
I1 Zn1 N3 C13 -16.1(5) . .
I2 Zn1 N3 C13 -154.0(4) . .
N5 C12 N4 C6 -0.2(9) . .
C11 C12 N4 C6 177.5(5) . .
N6 C6 N4 C12 -0.5(9) . .
C5 C6 N4 C12 -177.4(5) . .
N6 C18 N5 C12 -3.9(9) . .
C17 C18 N5 C12 171.5(5) . .
N4 C12 N5 C18 2.3(9) . .
C11 C12 N5 C18 -175.5(5) . .
N5 C18 N6 C6 3.3(9) . .
C17 C18 N6 C6 -172.2(5) . .
N4 C6 N6 C18 -0.9(9) . .
C5 C6 N6 C18 176.0(5) . .
C22 C21 N21 C23 0.9(10) . .
C22 C21 N21 Zn1 179.2(5) . .
C24 C23 N21 C21 -0.4(10) . .
C24 C23 N21 Zn1 -178.8(5) . .
N3 Zn1 N21 C21 45.4(5) . .
I1 Zn1 N21 C21 158.3(5) . .
I2 Zn1 N21 C21 -67.1(5) . .
N3 Zn1 N21 C23 -136.3(5) . .
I1 Zn1 N21 C23 -23.4(5) . .
I2 Zn1 N21 C23 111.2(5) . .
C30 C29 N22 C27 -2.2(11) . .
C30 C29 N22 Zn2 166.5(6) . .
C28 C27 N22 C29 2.7(10) . .
C28 C27 N22 Zn2 -165.8(5) . .
N1 Zn2 N22 C29 69.3(6) 2_565 .
I3 Zn2 N22 C29 -173.4(5) . .
I4 Zn2 N22 C29 -42.7(6) . .
N1 Zn2 N22 C27 -122.5(5) 2_565 .
I3 Zn2 N22 C27 -5.2(5) . .
I4 Zn2 N22 C27 125.5(5) . .
C36 C35 N23 C33 1.4(10) . .
C36 C35 N23 Zn3 -173.9(5) . .
C34 C33 N23 C35 -0.1(10) . .
C34 C33 N23 Zn3 175.1(5) . .
N2 Zn3 N23 C35 -95.6(5) 4_465 .
I5 Zn3 N23 C35 151.6(5) . .
I6 Zn3 N23 C35 17.7(5) . .
N2 Zn3 N23 C33 89.3(5) 4_465 .
I5 Zn3 N23 C33 -23.5(5) . .
I6 Zn3 N23 C33 -157.4(5) . .
N25 C32 N24 C26 1.7(9) . .
C31 C32 N24 C26 -177.5(5) . .
N26 C26 N24 C32 -0.9(9) . .
C25 C26 N24 C32 179.4(5) . .
N24 C32 N25 C38 -0.8(9) . .
C31 C32 N25 C38 178.3(5) . .
N26 C38 N25 C32 -0.9(9) . .
C37 C38 N25 C32 179.3(5) . .
N25 C38 N26 C26 1.6(9) . .
C37 C38 N26 C26 -178.6(5) . .
N24 C26 N26 C38 -0.6(9) . .
C25 C26 N26 C38 179.0(5) . .
C106 C101 C102 C103 -1(4) . .
C118 C101 C102 C103 180(3) . .
C101 C102 C103 C104 -1(3) . .
C101 C102 C103 N101 -179(2) . .
C102 C103 C104 C105 0(3) . .
N101 C103 C104 C105 178(2) . .
C103 C104 C105 C106 3(4) . .
C102 C101 C106 C105 4(4) . .
C118 C101 C106 C105 -177(3) . .
C102 C101 C106 C107 175(3) . .
C118 C101 C106 C107 -6(4) . .
C104 C105 C106 C101 -5(4) . .
C104 C105 C106 C107 -175(3) . .
C101 C106 C107 C112 4(5) . .
C105 C106 C107 C112 174(4) . .
C101 C106 C107 C108 177(3) . .
C105 C106 C107 C108 -13(5) . .
C112 C107 C108 C109 -6(5) . .
C106 C107 C108 C109 -179(3) . .
C107 C108 C109 C110 3(4) . .
C108 C109 C110 C111 1(3) . .
C109 C110 C111 C112 0(4) . .
C110 C111 C112 C113 179(3) . .
C110 C111 C112 C107 -3(5) . .
C108 C107 C112 C111 7(6) . .
C106 C107 C112 C111 179(3) . .
C108 C107 C112 C113 -176(4) . .
C106 C107 C112 C113 -3(6) . .
C111 C112 C113 C118 -178(3) . .
C107 C112 C113 C118 4(6) . .
C111 C112 C113 C114 -3(5) . .
C107 C112 C113 C114 179(4) . .
C112 C113 C114 C115 -175(3) . .
C118 C113 C114 C115 0(4) . .
C113 C114 C115 C116 -2(3) . .
C114 C115 C116 C117 4(3) . .
C115 C116 C117 C118 -5(4) . .
C116 C117 C118 C113 3(4) . .
C116 C117 C118 C101 -177(3) . .
C112 C113 C118 C117 174(3) . .
C114 C113 C118 C117 0(5) . .
C112 C113 C118 C101 -6(5) . .
C114 C113 C118 C101 179(3) . .
C106 C101 C118 C117 -173(3) . .
C102 C101 C118 C117 6(4) . .
C106 C101 C118 C113 7(4) . .
C102 C101 C118 C113 -174(3) . .
C126 C121 C122 C123 3(8) . .
C138 C121 C122 C123 179(6) . .
C121 C122 C123 C124 -1(7) . .
C121 C122 C123 N121 177(5) . .
C122 C123 C124 C125 -2(8) . .
N121 C123 C124 C125 180(3) . .
C123 C124 C125 C126 4(6) . .
C124 C125 C126 C121 -2(7) . .
C124 C125 C126 C127 175(5) . .
C122 C121 C126 C125 -1(10) . .
C138 C121 C126 C125 -177(6) . .
C122 C121 C126 C127 -178(6) . .
C138 C121 C126 C127 5(10) . .
C125 C126 C127 C128 3(9) . .
C121 C126 C127 C128 -179(6) . .
C125 C126 C127 C132 174(6) . .
C121 C126 C127 C132 -8(9) . .
C132 C127 C128 C129 9(9) . .
C126 C127 C128 C129 179(5) . .
C127 C128 C129 C130 2(7) . .
C128 C129 C130 C131 -4(7) . .
C129 C130 C131 C132 -3(7) . .
C130 C131 C132 C127 12(8) . .
C130 C131 C132 C133 169(5) . .
C128 C127 C132 C131 -16(9) . .
C126 C127 C132 C131 174(6) . .
C128 C127 C132 C133 -172(6) . .
C126 C127 C132 C133 18(9) . .
C131 C132 C133 C138 178(6) . .
C127 C132 C133 C138 -26(9) . .
C131 C132 C133 C134 19(8) . .
C127 C132 C133 C134 175(6) . .
C138 C133 C134 C135 11(9) . .
C132 C133 C134 C135 170(5) . .
C133 C134 C135 C136 -9(8) . .
C134 C135 C136 C137 1(8) . .
C135 C136 C137 C138 5(9) . .
C136 C137 C138 C133 -3(10) . .
C136 C137 C138 C121 172(7) . .
C132 C133 C138 C137 -164(7) . .
C134 C133 C138 C137 -5(11) . .
C132 C133 C138 C121 21(10) . .
C134 C133 C138 C121 180(6) . .
C126 C121 C138 C137 173(7) . .
C122 C121 C138 C137 -3(10) . .
C126 C121 C138 C133 -12(10) . .
C122 C121 C138 C133 172(6) . .
C206 C201 C202 C203 0.0(14) . .
N201 C201 C202 C203 -179.4(8) . .
C201 C202 C203 C204 -1.3(13) . .
C202 C203 C204 C205 0.9(14) . .
C203 C204 C205 C206 0.9(15) . .
C202 C201 C206 C205 1.9(15) . .
N201 C201 C206 C205 -178.7(9) . .
C204 C205 C206 C201 -2.3(15) . .
C206 C201 N201 O202 -2.9(16) . .
C202 C201 N201 O202 176.5(11) . .
C206 C201 N201 O201 174.0(11) . .
C202 C201 N201 O201 -6.5(14) . .
C216 C211 C212 C213 1(3) . .
N211 C211 C212 C213 179.2(18) . .
C211 C212 C213 C214 2(3) . .
C212 C213 C214 C215 -2(4) . .
C213 C214 C215 C216 0(3) . .
C214 C215 C216 C211 3(3) . .
C212 C211 C216 C215 -4(3) . .
N211 C211 C216 C215 178.4(17) . .
C216 C211 N211 O211 -175.7(16) . .
C212 C211 N211 O211 6(2) . .
C216 C211 N211 O212 10(2) . .
C212 C211 N211 O212 -168.0(17) . .
C226 C221 C222 C223 1(6) . .
N221 C221 C222 C223 178(4) . .
C221 C222 C223 C224 0(7) . .
C222 C223 C224 C225 1(9) . .
C223 C224 C225 C226 -2(9) . .
C224 C225 C226 C221 3(8) . .
C222 C221 C226 C225 -2(6) . .
N221 C221 C226 C225 -178(4) . .
C222 C221 N221 O221 9(4) . .
C226 C221 N221 O221 -174(4) . .
C222 C221 N221 O222 -174(3) . .
C226 C221 N221 O222 3(4) . .
C236 C231 C232 C233 1.3(16) . .
N231 C231 C232 C233 178.5(9) . .
C231 C232 C233 C234 0.4(13) . .
C232 C233 C234 C235 -4(2) . .
C233 C234 C235 C236 6(3) . .
C232 C231 C236 C235 1(3) . .
N231 C231 C236 C235 -176.5(17) . .
C234 C235 C236 C231 -4(3) . .
C236 C231 N231 O232 1(2) . .
C232 C231 N231 O232 -176.8(14) . .
C236 C231 N231 O231 179.1(15) . .
C232 C231 N231 O231 1.8(16) . .
C246 C241 C242 C243 2.2(19) . .
N241 C241 C242 C243 177.8(14) . .
C241 C242 C243 C244 1.4(15) . .
C242 C243 C244 C245 -4(3) . .
C243 C244 C245 C246 3(3) . .
C244 C245 C246 C241 1(3) . .
C242 C241 C246 C245 -4(3) . .
N241 C241 C246 C245 -179(2) . .
C246 C241 N241 O242 -15(3) . .
C242 C241 N241 O242 169(2) . .
C246 C241 N241 O241 -179(2) . .
C242 C241 N241 O241 5(3) . .
C256 C251 C252 C253 0.0(3) . .
N251 C251 C252 C253 180.0(2) . .
C251 C252 C253 C254 0.1(3) . .
C252 C253 C254 C255 -0.1(7) . .
C253 C254 C255 C256 0.0(8) . .
C254 C255 C256 C251 0.0(9) . .
C252 C251 C256 C255 -0.1(7) . .
N251 C251 C256 C255 180.0(5) . .
C256 C251 N251 O252 -179.8(5) . .
C252 C251 N251 O252 0.2(6) . .
C256 C251 N251 O251 -0.1(7) . .
C252 C251 N251 O251 180.0(4) . .
C266 C261 C262 C263 0.1(3) . .
N261 C261 C262 C263 -179.9(3) . .
C261 C262 C263 C264 0.0(3) . .
C262 C263 C264 C265 0.2(7) . .
C263 C264 C265 C266 -0.4(9) . .
C264 C265 C266 C261 0.5(9) . .
C262 C261 C266 C265 -0.4(7) . .
N261 C261 C266 C265 179.6(5) . .
C266 C261 N261 O262 0.1(7) . .
C262 C261 N261 O262 -179.8(4) . .
C266 C261 N261 O261 179.9(5) . .
C262 C261 N261 O261 -0.1(6) . .
